data_4328668
loop_
_publ_author_name
'El-Eulmi Bendeif'
'Ch\'erif F. Matta'
'Mark Stradiotto'
'Pierre Fertey'
'Claude Lecomte'

_publ_section_title
;
 Can a Formally Zwitterionic Rhodium(I) Complex Emulate the Charge Density
 of a Cationic Rhodium(I) Complex? A Combined Synchrotron X-ray and
 Theoretical Charge-Density Study
;
_journal_name_full 'Inorganic Chemistry'
_journal_page_first 3754
_journal_page_last 3769
_journal_paper_doi 10.1021/ic2026347
_journal_volume 51
_journal_year 2012
_chemical_formula_moiety 'C25 H37 N P Rh'
_chemical_formula_sum 'C25 H37 N P Rh'
_chemical_formula_weight 485.430
_space_group_IT_number 14
_symmetry_cell_setting monoclinic
_symmetry_space_group_name_Hall '-P 2ybc'
_symmetry_space_group_name_H-M 'P 1 21/c 1'
_atom_sites_solution_hydrogens geom
_atom_sites_solution_primary direct
_atom_sites_solution_secondary difmap
_audit_creation_method MoPro
_cell_angle_alpha 90.000(2)
_cell_angle_beta 109.269(1)
_cell_angle_gamma 90.000(2)
_cell_formula_units_Z 4
_cell_length_a 9.6410(1)
_cell_length_b 16.8404(1)
_cell_length_c 14.3917(2)
_cell_measurement_reflns_used 42449
_cell_measurement_temperature 30(1)
_cell_measurement_theta_max 48.38
_cell_measurement_theta_min 1.48
_cell_volume 2205.71(4)
_computing_cell_refinement 'CrysAlis RED (Oxford Diffraction, 2008)'
_computing_data_collection 'CrysAlis CCD (Oxford Diffraction, 2008)'
_computing_data_reduction 'CrysAlis RED (Oxford Diffraction, 2008)'
_computing_structure_refinement 'MoPro (J. Appl. Cryst. 2005, 38, 38-54)'
_computing_structure_solution 'SHELXS97 (Sheldrick, 1997)'
_diffrn_ambient_temperature 30(1)
_diffrn_measured_fraction_theta_full 0.902
_diffrn_measured_fraction_theta_max 0.902
_diffrn_measurement_device_type 'High Resolution Diffractometer CRISTAL, SOLEIL, Saint Aubin, France'
_diffrn_measurement_method \w
_diffrn_radiation_monochromator 'Double crystal Si 111'
_diffrn_radiation_source Synchrotron
_diffrn_radiation_type Synchrotron
_diffrn_radiation_wavelength 0.54737
_diffrn_reflns_av_R_equivalents 0.0580
_diffrn_reflns_av_sigmaI/netI 0.0229
_diffrn_reflns_limit_h_max 24
_diffrn_reflns_limit_h_min -26
_diffrn_reflns_limit_k_max 45
_diffrn_reflns_limit_k_min 0
_diffrn_reflns_limit_l_max 36
_diffrn_reflns_limit_l_min 0
_diffrn_reflns_number 42449
_diffrn_reflns_theta_full 48.377
_diffrn_reflns_theta_max 48.38
_diffrn_reflns_theta_min 1.48
_exptl_absorpt_coefficient_mu 0.458
_exptl_absorpt_correction_T_max 0.972
_exptl_absorpt_correction_T_min 0.934
_exptl_absorpt_correction_type empirical
_exptl_absorpt_process_details '(SORTAV; Blessing, 1997)'
_exptl_crystal_colour Brown
_exptl_crystal_density_diffrn 1.462
_exptl_crystal_description Cuboid
_exptl_crystal_F_000 1016
_exptl_crystal_size_max 0.125
_exptl_crystal_size_mid 0.125
_exptl_crystal_size_min 0.100
_refine_diff_density_max 0.227
_refine_diff_density_min -0.160
_refine_diff_density_rms 0.036
_refine_ls_extinction_method none
_refine_ls_goodness_of_fit_ref 1.733
_refine_ls_hydrogen_treatment mixed
_refine_ls_matrix_type full
_refine_ls_number_parameters 586
_refine_ls_number_reflns 42449
_refine_ls_number_restraints 481
_refine_ls_restrained_S_all 1.733
_refine_ls_R_factor_all 0.0265
_refine_ls_R_factor_gt 0.0292
_refine_ls_shift/su_max 0.021
_refine_ls_shift/su_mean 0.000
_refine_ls_structure_factor_coef F
_refine_ls_weighting_details 'calc w=1/[\s^2^(Fo^2^)]'
_refine_ls_weighting_scheme calc
_refine_ls_wR_factor_gt 0.0231
_refine_ls_wR_factor_ref 0.0176
_reflns_number_gt 37162
_reflns_number_total 42449
_reflns_threshold_expression >2.0sigma(I)
_cod_data_source_file ic2026347_si_002_2.cif
_cod_data_source_block 1z
_cod_database_code 4328668

loop_
_publ_contact_author_name
_publ_contact_author_address
'Matta, Cherif'
; 
Department of Chemistry and Physics, Mount Saint Vincent University, Halifax,
Nova Scotia, Canada B3M 2J6.
;
'Lecomte, Claude'
;
Laboratoire de Cristallographie, R\'esonance Magn\'etique et Mod\'elisations
(CRM2, UMR CNRS 7036)
Institut Jean Barriol
Universit\'e de Lorraine
BP 70239
Boulevard des Aiguillettes
54506 Vandoeuvre-l\`es Nancy
France
;

loop_
_publ_contact_author_email
_publ_contact_author_phone
Cherif.Matta@msvu.ca
;
1-902-457-6142
;
claude.Lecomte@crm2.uhp-nancy.fr
;
33-(0)3-83-68-48-65
;

loop_
_symmetry_equiv_pos_as_xyz
'x, y, z'
'-x, y+1/2, -z+1/2'
'-x, -y, -z'
'x, -y-1/2, z-1/2'

loop_
_atom_site_type_symbol
_atom_site_label
_atom_site_fract_x
_atom_site_fract_y
_atom_site_fract_z
_atom_site_U_iso_or_equiv
_atom_site_adp_type
_atom_site_occupancy
_atom_site_symmetry_multiplicity
_atom_site_calc_flag
_atom_site_refinement_flags
Rh Rh1 0.114834(3) 0.979873(2) 0.306457(2) 0.002767(1) Uani 1 1 d .
P P1 -0.107835(1) 0.947955(6) 0.190098(7) 0.003202(1) Uani 1 1 d .
N N1 0.06408(2) 0.87802(1) 0.38962(1) 0.004747(1) Uani 1 1 d .
C C1 -0.17382(2) 0.81541(1) 0.39721(2) 0.006921(1) Uani 1 1 d .
C C2 -0.09264(2) 0.85846(1) 0.35043(2) 0.004863(1) Uani 1 1 d .
C C3 -0.17781(2) 0.87683(1) 0.25181(2) 0.004601(1) Uani 1 1 d .
C C3A -0.32120(2) 0.84409(1) 0.23639(2) 0.004988(1) Uani 1 1 d .
C C4 -0.45175(2) 0.84257(1) 0.15502(2) 0.006701(1) Uani 1 1 d .
C C5 -0.57516(2) 0.80426(1) 0.16210(2) 0.00813(1) Uani 1 1 d .
C C6 -0.57228(2) 0.76739(1) 0.25067(2) 0.00866(1) Uani 1 1 d .
C C7 -0.44532(2) 0.76817(1) 0.33244(2) 0.00824(1) Uani 1 1 d .
C C7A -0.31800(2) 0.80599(1) 0.32681(2) 0.006149(1) Uani 1 1 d .
C C13 0.29135(3) 1.04135(1) 0.43090(2) 0.00763(1) Uani 1 1 d .
C C12 0.35258(2) 0.97772(1) 0.39827(2) 0.006974(1) Uani 1 1 d .
C C14 0.43914(3) 0.98275(1) 0.32820(2) 0.00849(1) Uani 1 1 d .
C C15 0.36815(3) 1.03615(1) 0.23829(2) 0.00791(1) Uani 1 1 d .
C C16 0.20116(2) 1.03831(1) 0.20710(2) 0.006707(1) Uani 1 1 d .
C C17 0.11941(2) 1.09310(1) 0.24203(2) 0.00737(1) Uani 1 1 d .
C C18 0.17973(3) 1.15584(1) 0.31962(2) 0.01042(1) Uani 1 1 d .
C C19 0.31222(3) 1.12651(1) 0.40504(2) 0.00972(1) Uani 1 1 d .
C C8 -0.25665(2) 1.02342(1) 0.15177(2) 0.006872(1) Uani 1 1 d .
C C20 -0.25665(3) 1.06954(1) 0.24335(2) 0.01124(1) Uani 1 1 d .
C C21 -0.25811(3) 1.07848(2) 0.06693(2) 0.01173(1) Uani 1 1 d .
C C9 -0.09521(2) 0.90897(1) 0.07301(2) 0.006085(1) Uani 1 1 d .
C C22 0.02908(3) 0.84794(1) 0.09448(2) 0.00967(1) Uani 1 1 d .
C C23 -0.23842(3) 0.87299(1) 0.00525(2) 0.00830(1) Uani 1 1 d .
C C10 0.14642(3) 0.80749(1) 0.37249(2) 0.00809(1) Uani 1 1 d .
C C11 0.10972(3) 0.89119(1) 0.49729(2) 0.00810(1) Uani 1 1 d .
H H1 -0.1340(8) 0.7909(4) 0.4708(3) 0.02365(8) Uani 1 1 calc R
H H4 -0.4570(7) 0.8703(4) 0.0861(3) 0.02333(7) Uani 1 1 calc R
H H5 -0.6751(5) 0.8038(4) 0.0992(3) 0.02372(7) Uani 1 1 calc R
H H6 -0.6707(5) 0.7374(4) 0.2527(5) 0.02533(7) Uani 1 1 calc R
H H7 -0.4447(7) 0.7397(4) 0.4001(3) 0.02561(7) Uani 1 1 calc R
H H13 0.2512(8) 1.0333(4) 0.4934(4) 0.02375(7) Uani 1 1 calc R
H H12 0.3628(7) 0.9216(2) 0.4388(4) 0.02470(7) Uani 1 1 calc R
H H141 0.4575(8) 0.9229(2) 0.3055(5) 0.02650(8) Uani 1 1 calc R
H H142 0.5506(5) 1.0034(5) 0.3672(5) 0.02467(8) Uani 1 1 calc R
H H151 0.3951(7) 1.0149(4) 0.1747(3) 0.02555(8) Uani 1 1 calc R
H H152 0.4104(7) 1.0968(2) 0.2508(5) 0.02372(8) Uani 1 1 calc R
H H16 0.1434(7) 1.0126(4) 0.1344(3) 0.02198(8) Uani 1 1 calc R
H H17 0.0089(4) 1.1076(4) 0.1923(4) 0.02280(7) Uani 1 1 calc R
H H181 0.0883(6) 1.1728(4) 0.3444(5) 0.02867(7) Uani 1 1 calc R
H H182 0.2097(8) 1.2089(3) 0.2870(5) 0.02819(8) Uani 1 1 calc R
H H191 0.4119(5) 1.1339(4) 0.3857(5) 0.02595(7) Uani 1 1 calc R
H H192 0.3260(8) 1.1646(3) 0.4688(4) 0.02835(8) Uani 1 1 calc R
H H8 -0.3575(5) 0.9878(3) 0.1272(5) 0.02160(7) Uani 1 1 calc R
H H201 -0.1637(6) 1.1071(4) 0.2688(6) 0.03250(8) Uani 1 1 calc R
H H202 -0.3529(6) 1.1047(4) 0.2267(6) 0.03171(8) Uani 1 1 calc R
H H203 -0.253(1) 1.0299(4) 0.3011(5) 0.03298(8) Uani 1 1 calc R
H H211 -0.3424(6) 1.1216(3) 0.0535(6) 0.03327(8) Uani 1 1 calc R
H H212 -0.1587(5) 1.1105(4) 0.0815(6) 0.03197(8) Uani 1 1 calc R
H H213 -0.2720(9) 1.0466(4) 0.0010(3) 0.03277(8) Uani 1 1 calc R
H H9 -0.0664(7) 0.9615(3) 0.0380(4) 0.02160(7) Uani 1 1 calc R
H H221 0.1295(5) 0.8729(4) 0.1398(5) 0.02930(8) Uani 1 1 calc R
H H222 0.0055(8) 0.7974(3) 0.1305(5) 0.03163(8) Uani 1 1 calc R
H H223 0.0412(9) 0.8289(5) 0.0274(4) 0.03085(8) Uani 1 1 calc R
H H231 -0.3282(6) 0.9130(4) -0.0124(6) 0.02850(8) Uani 1 1 calc R
H H232 -0.2221(8) 0.8538(4) -0.0604(3) 0.02963(8) Uani 1 1 calc R
H H233 -0.2674(8) 0.8228(3) 0.0393(5) 0.02886(8) Uani 1 1 calc R
H H101 0.2616(4) 0.8192(5) 0.3995(6) 0.02855(8) Uani 1 1 calc R
H H102 0.1172(8) 0.7579(3) 0.4082(5) 0.03058(8) Uani 1 1 calc R
H H103 0.1064(7) 0.7969(5) 0.2952(2) 0.02857(8) Uani 1 1 calc R
H H111 0.0888(8) 0.8404(3) 0.5348(5) 0.02943(8) Uani 1 1 calc R
H H112 0.2237(4) 0.9058(4) 0.5258(5) 0.02862(7) Uani 1 1 calc R
H H113 0.0483(8) 0.9390(3) 0.5127(5) 0.02921(8) Uani 1 1 calc R

loop_
_atom_site_aniso_label
_atom_site_aniso_U_11
_atom_site_aniso_U_22
_atom_site_aniso_U_33
_atom_site_aniso_U_12
_atom_site_aniso_U_13
_atom_site_aniso_U_23
Rh1 0.001432(1) 0.003112(1) 0.003307(1) -0.000638(1) 0.000348(1) 0.000217(1)
P1 0.00194(2) 0.00324(2) 0.00392(2) -0.00044(1) 0.00057(1) 0.00029(1)
N1 0.00294(5) 0.00542(5) 0.00519(6) -0.00006(3) 0.00081(4) 0.00111(4)
C1 0.00417(6) 0.00851(6) 0.00738(8) -0.00048(4) 0.00191(6) 0.00331(5)
C2 0.00286(5) 0.00546(5) 0.00571(7) -0.00026(4) 0.00133(5) 0.00145(4)
C3 0.00255(5) 0.00519(5) 0.00542(7) -0.00091(4) 0.00088(5) 0.00098(4)
C3A 0.00252(5) 0.00495(5) 0.00684(7) -0.00054(4) 0.00132(5) 0.00060(4)
C4 0.00313(6) 0.00810(6) 0.00787(8) -0.00125(4) 0.00091(6) 0.00038(5)
C5 0.00340(6) 0.00866(6) 0.01113(9) -0.00156(5) 0.00156(6) 0.00012(6)
C6 0.00397(6) 0.00750(6) 0.01354(9) -0.00111(5) 0.00319(6) 0.00189(6)
C7 0.00430(6) 0.00776(6) 0.01192(9) -0.00058(5) 0.00336(6) 0.00348(6)
C7A 0.00337(5) 0.00603(6) 0.00849(8) -0.00036(4) 0.00241(5) 0.00213(5)
C13 0.00638(6) 0.00913(7) 0.00651(8) -0.00196(5) 0.00187(6) -0.00138(5)
C12 0.00434(6) 0.00891(6) 0.00679(7) -0.00027(5) 0.00130(6) 0.00121(5)
C14 0.00480(6) 0.01102(7) 0.00882(8) 0.00106(5) 0.00232(6) 0.00125(6)
C15 0.00541(6) 0.00960(7) 0.00812(8) -0.00088(5) 0.00283(6) 0.00079(5)
C16 0.00450(6) 0.00873(6) 0.00607(7) -0.00147(5) 0.00126(6) 0.00095(5)
C17 0.00495(6) 0.00601(6) 0.00986(8) -0.00056(4) 0.00137(6) 0.00131(5)
C18 0.00885(8) 0.00581(6) 0.0152(1) -0.00118(5) 0.00430(7) -0.00102(6)
C19 0.00773(7) 0.00871(7) 0.01167(9) -0.00322(5) 0.00356(7) -0.00349(6)
C8 0.00433(6) 0.00507(6) 0.00963(8) 0.00044(4) 0.00032(6) 0.00092(5)
C20 0.00813(7) 0.00832(7) 0.0163(1) 0.00091(5) 0.00535(8) -0.00266(6)
C21 0.01065(8) 0.00862(7) 0.0125(1) -0.00029(6) -0.00151(7) 0.00485(6)
C9 0.00521(6) 0.00719(6) 0.00519(7) -0.00145(4) 0.00165(5) -0.00051(5)
C22 0.00706(7) 0.01062(7) 0.01052(9) 0.00069(5) 0.00365(7) -0.00268(6)
C23 0.00693(7) 0.00988(7) 0.00679(8) -0.00251(5) 0.00104(6) -0.00152(5)
C10 0.00545(6) 0.00720(6) 0.01062(9) 0.00154(5) 0.00258(6) 0.00095(5)
C11 0.00695(7) 0.01064(7) 0.00564(7) -0.00122(5) 0.00125(6) 0.00072(5)
H1 0.0196(5) 0.0334(5) 0.0150(5) -0.0017(5) 0.0033(5) 0.0107(5)
H4 0.0191(5) 0.0327(5) 0.0154(5) -0.0039(5) 0.0039(5) 0.0068(5)
H5 0.0116(5) 0.0325(5) 0.0225(5) -0.0054(5) -0.0013(5) 0.0009(5)
H6 0.0124(5) 0.0292(5) 0.0323(5) -0.0066(5) 0.0091(5) 0.0046(5)
H7 0.0210(5) 0.0312(5) 0.0225(5) -0.0030(5) 0.0086(5) 0.0119(5)
H13 0.0271(5) 0.0185(5) 0.0234(5) 0.0037(5) 0.0104(5) 0.0085(5)
H12 0.0283(5) 0.0271(5) 0.0183(5) -0.0038(5) 0.0145(5) -0.0019(5)
H141 0.0299(5) 0.0187(5) 0.0290(5) 0.0049(5) 0.0141(5) -0.0009(5)
H142 0.0132(5) 0.0344(5) 0.0227(5) -0.0051(5) 0.0018(5) 0.0015(5)
H151 0.0228(5) 0.0348(5) 0.0180(5) 0.0025(5) 0.0109(5) -0.0022(5)
H152 0.0203(5) 0.0182(5) 0.0283(5) -0.0056(5) 0.0043(5) 0.0008(5)
H16 0.0199(5) 0.0287(5) 0.0138(5) -0.0022(5) 0.0015(5) -0.0054(5)
H17 0.0132(5) 0.0239(5) 0.0259(5) 0.0036(5) -0.0014(5) 0.0028(5)
H181 0.0205(5) 0.0276(5) 0.0359(5) 0.0030(5) 0.0132(5) -0.0062(5)
H182 0.0298(5) 0.0164(5) 0.0339(5) -0.0058(5) 0.0089(5) 0.0045(5)
H191 0.0167(5) 0.0287(5) 0.0306(5) -0.0035(5) 0.0106(5) 0.0024(5)
H192 0.0339(5) 0.0241(5) 0.0236(5) -0.0034(5) 0.0095(5) -0.0109(5)
H8 0.0141(5) 0.0222(5) 0.0248(5) -0.0064(5) 0.0029(5) -0.0057(5)
H201 0.0242(5) 0.0312(5) 0.0396(5) -0.0124(5) 0.0143(5) -0.0129(5)
H202 0.0205(5) 0.0345(5) 0.0359(5) 0.0122(5) 0.0074(5) -0.0060(5)
H203 0.0449(5) 0.0216(5) 0.0300(5) 0.0006(5) 0.0179(5) 0.0029(5)
H211 0.0284(5) 0.0290(5) 0.0381(5) 0.0130(5) 0.0104(5) 0.0135(5)
H212 0.0222(5) 0.0336(5) 0.0334(5) -0.0108(5) 0.00019(48) 0.0094(5)
H213 0.0462(5) 0.0245(5) 0.0217(5) -0.0040(5) 0.0065(5) -0.0008(5)
H9 0.0213(5) 0.0172(5) 0.0247(5) -0.0014(5) 0.0110(5) 0.0063(5)
H221 0.0172(5) 0.0291(5) 0.0351(5) -0.0021(5) -0.00020(48) -0.0102(5)
H222 0.0282(5) 0.0234(5) 0.0414(5) 0.0015(5) 0.0179(5) 0.0084(5)
H223 0.0332(5) 0.0379(5) 0.0195(5) 0.0103(5) 0.0121(5) -0.0044(5)
H231 0.0190(5) 0.0243(5) 0.0361(5) 0.0049(5) 0.0017(5) -0.0042(5)
H232 0.0265(5) 0.0422(5) 0.0186(5) -0.0070(5) 0.0105(5) -0.0112(5)
H233 0.0291(5) 0.0273(5) 0.0253(5) -0.0112(5) 0.0049(5) 0.0070(5)
H101 0.0117(5) 0.0276(5) 0.0417(5) -0.0007(5) 0.0048(5) -0.0060(5)
H102 0.0340(5) 0.0183(5) 0.0386(5) 0.0028(5) 0.0217(5) 0.0090(5)
H103 0.0332(5) 0.0316(5) 0.0168(5) 0.0095(5) 0.0052(5) -0.0012(5)
H111 0.0412(5) 0.0218(5) 0.0213(5) -0.0076(5) 0.0098(5) 0.0050(5)
H112 0.0148(5) 0.0453(5) 0.0227(5) -0.0084(5) 0.0041(5) -0.0031(5)
H113 0.0305(5) 0.0303(5) 0.0232(5) 0.0120(5) 0.0079(5) -0.0020(5)

loop_
_atom_type_symbol
_atom_type_description
_atom_type_scat_dispersion_real
_atom_type_scat_dispersion_imag
_atom_type_scat_source
C C 0.001 0.001 'Su & Coppens, Acta. Cryst. (1997) A53, 749 '
H H 0.000 0.000 'Su & Coppens, Acta. Cryst. (1997) A53, 749 '
N N 0.003 0.002 'Su & Coppens, Acta. Cryst. (1997) A53, 749 '
P P 0.065 0.056 'Su & Coppens, Acta. Cryst. (1997) A53, 749 '
Rh Rh -3.106 0.581 'Su & Coppens, Acta. Cryst. (1997) A53, 749 '

loop_
_geom_angle_atom_site_label_1
_geom_angle_atom_site_label_2
_geom_angle_atom_site_label_3
_geom_angle
Rh1 P1 C9 114.742(9)
Rh1 P1 C8 119.867(9)
Rh1 P1 C3 102.284(8)
Rh1 N1 C2 110.26(1)
Rh1 N1 C11 113.77(1)
Rh1 N1 C10 107.42(1)
Rh1 C16 C17 70.91(1)
Rh1 C16 C15 113.73(1)
Rh1 C16 H16 105.7(4)
Rh1 C17 C16 70.31(1)
Rh1 C17 C18 111.33(2)
Rh1 C17 H17 109.2(4)
Rh1 C12 C13 73.62(1)
Rh1 C12 C14 106.82(1)
Rh1 C12 H12 102.9(3)
Rh1 C13 C12 70.78(1)
Rh1 C13 C19 111.35(1)
Rh1 C13 H13 102.4(4)
P1 Rh1 N1 83.933(5)
P1 Rh1 C16 95.561(7)
P1 Rh1 C17 92.328(7)
P1 Rh1 C12 162.026(6)
P1 Rh1 C13 162.380(6)
P1 C9 C23 113.88(2)
P1 C9 C22 109.69(2)
P1 C9 H9 103.6(3)
P1 C8 C21 117.01(2)
P1 C8 C20 108.12(2)
P1 C8 H8 103.7(3)
P1 C3 C2 117.58(1)
P1 C3 C3A 134.09(2)
N1 Rh1 C16 157.122(8)
N1 Rh1 C17 163.859(7)
N1 Rh1 C12 91.947(7)
N1 Rh1 C13 99.606(8)
N1 C2 C3 121.24(2)
N1 C2 C1 127.13(3)
N1 C11 H113 109.7(4)
N1 C11 H111 111.7(4)
N1 C11 H112 110.4(4)
N1 C10 H103 106.1(4)
N1 C10 H102 107.7(4)
N1 C10 H101 109.8(4)
C1 C2 C3 111.40(2)
C1 C7A C3A 108.40(2)
C1 C7A C7 132.03(3)
C2 N1 C11 110.43(2)
C2 N1 C10 107.12(1)
C2 C3 C3A 106.30(2)
C2 C1 C7A 106.53(2)
C2 C1 H1 126.7(4)
C3 P1 C9 111.78(1)
C3 P1 C8 103.242(10)
C3 C3A C7A 107.37(2)
C3 C3A C4 133.33(3)
C3A C7A C7 119.57(2)
C3A C4 C5 120.04(3)
C3A C4 H4 120.8(3)
C4 C3A C7A 119.30(2)
C4 C5 C6 120.66(3)
C4 C5 H5 119.4(4)
C5 C4 H4 119.1(3)
C5 C6 C7 120.69(2)
C5 C6 H6 118.2(4)
C6 C7 C7A 119.73(2)
C6 C7 H7 119.9(4)
C6 C5 H5 120.0(4)
C7 C6 H6 121.1(4)
C7A C7 H7 120.3(4)
C7A C1 H1 126.7(4)
C13 Rh1 C16 87.794(9)
C13 Rh1 C17 79.470(9)
C13 Rh1 C12 35.594(9)
C13 C12 C14 125.28(2)
C13 C12 H12 117.5(3)
C13 C19 C18 111.08(2)
C13 C19 H192 109.9(4)
C13 C19 H191 111.8(4)
C12 Rh1 C16 81.491(9)
C12 Rh1 C17 96.167(9)
C12 C13 C19 123.15(2)
C12 C13 H13 119.3(4)
C12 C14 C15 113.85(2)
C12 C14 H141 109.2(4)
C12 C14 H142 110.0(4)
C14 C12 H12 115.6(3)
C14 C15 C16 113.31(2)
C14 C15 H151 110.5(4)
C14 C15 H152 111.7(4)
C15 C16 C17 124.88(3)
C15 C16 H16 115.2(4)
C15 C14 H141 111.0(4)
C15 C14 H142 109.6(4)
C16 Rh1 C17 38.775(9)
C16 C17 C18 126.77(2)
C16 C17 H17 116.7(4)
C16 C15 H151 106.4(4)
C16 C15 H152 109.1(4)
C17 C16 H16 115.5(4)
C17 C18 C19 112.57(2)
C17 C18 H182 110.3(4)
C17 C18 H181 105.6(4)
C18 C17 H17 112.4(4)
C18 C19 H192 108.9(4)
C18 C19 H191 109.2(4)
C19 C13 H13 115.5(4)
C19 C18 H182 109.9(4)
C19 C18 H181 111.8(4)
C8 P1 C9 104.40(1)
C8 C21 H211 111.5(4)
C8 C21 H212 112.4(4)
C8 C21 H213 111.9(4)
C8 C20 H203 110.3(4)
C8 C20 H201 111.2(4)
C8 C20 H202 109.8(4)
C20 C8 C21 112.17(3)
C20 C8 H8 107.7(4)
C21 C8 H8 107.5(4)
C9 C23 H232 108.8(4)
C9 C23 H231 113.3(4)
C9 C23 H233 110.0(4)
C9 C22 H221 110.6(4)
C9 C22 H223 109.5(4)
C9 C22 H222 111.0(4)
C22 C9 C23 110.17(2)
C22 C9 H9 109.5(3)
C23 C9 H9 109.8(3)
C10 N1 C11 107.54(2)
H141 C14 H142 102.6(6)
H151 C15 H152 105.4(5)
H181 C18 H182 106.4(6)
H191 C19 H192 105.9(5)
H201 C20 H203 107.7(7)
H201 C20 H202 108.8(6)
H202 C20 H203 109.1(7)
H211 C21 H212 106.1(6)
H211 C21 H213 108.7(6)
H212 C21 H213 105.9(6)
H221 C22 H223 109.1(6)
H221 C22 H222 108.6(6)
H222 C22 H223 107.9(6)
H231 C23 H232 109.3(6)
H231 C23 H233 107.4(6)
H232 C23 H233 108.0(6)
H101 C10 H103 112.7(6)
H101 C10 H102 112.2(6)
H102 C10 H103 108.0(6)
H111 C11 H113 106.8(6)
H111 C11 H112 109.5(6)
H112 C11 H113 108.6(6)

loop_
_geom_bond_atom_site_label_1
_geom_bond_atom_site_label_2
_geom_bond_distance
Rh1 P1 2.30848(7)
Rh1 N1 2.2362(2)
Rh1 C16 2.1193(2)
Rh1 C17 2.1272(2)
Rh1 C12 2.2365(2)
Rh1 C13 2.2724(2)
P1 C9 1.8496(2)
P1 C8 1.8589(2)
P1 C3 1.7533(2)
N1 C2 1.4652(3)
N1 C11 1.4812(3)
N1 C10 1.4936(3)
C1 C2 1.3925(3)
C1 C7A 1.4333(3)
C1 H1 1.082(3)
C2 C3 1.4196(3)
C3 C3A 1.4359(3)
C3A C7A 1.4420(3)
C3A C4 1.4083(3)
C4 C5 1.3864(3)
C4 H4 1.083(3)
C5 C6 1.4098(4)
C5 H5 1.083(3)
C6 C7 1.3902(4)
C6 H6 1.083(3)
C7 C7A 1.4088(3)
C7 H7 1.083(3)
C13 C12 1.3786(3)
C13 C19 1.5117(3)
C13 H13 1.099(7)
C12 C14 1.5085(3)
C12 H12 1.097(3)
C14 C15 1.5384(4)
C14 H141 1.091(3)
C14 H142 1.092(3)
C15 C16 1.5225(3)
C15 H151 1.091(3)
C15 H152 1.092(3)
C16 C17 1.4096(3)
C16 H16 1.099(3)
C17 C18 1.5075(4)
C17 H17 1.098(3)
C18 C19 1.5330(4)
C18 H182 1.092(3)
C18 H181 1.093(3)
C19 H192 1.092(3)
C19 H191 1.092(3)
C8 C21 1.5295(4)
C8 C20 1.5298(4)
C8 H8 1.098(3)
C20 H203 1.058(7)
C20 H201 1.059(7)
C20 H202 1.059(7)
C21 H211 1.058(3)
C21 H212 1.059(3)
C21 H213 1.059(3)
C9 C23 1.5284(3)
C9 C22 1.5307(3)
C9 H9 1.099(3)
C22 H221 1.059(3)
C22 H223 1.059(3)
C22 H222 1.060(3)
C23 H232 1.059(3)
C23 H231 1.060(7)
C23 H233 1.060(3)
C10 H103 1.066(3)
C10 H102 1.066(3)
C10 H101 1.066(3)
C11 H113 1.065(3)
C11 H111 1.067(3)
C11 H112 1.067(3)

loop_
_geom_torsion_atom_site_label_1
_geom_torsion_atom_site_label_2
_geom_torsion_atom_site_label_3
_geom_torsion_atom_site_label_4
_geom_torsion
Rh1 P1 C9 C23 168.50(2)
Rh1 P1 C9 C22 44.52(1)
Rh1 P1 C9 H9 -72.3(3)
Rh1 P1 C8 C21 88.01(1)
Rh1 P1 C8 C20 -39.76(1)
Rh1 P1 C8 H8 -153.8(3)
Rh1 P1 C3 C2 1.70(1)
Rh1 P1 C3 C3A 162.93(1)
Rh1 N1 C2 C3 25.26(1)
Rh1 N1 C2 C1 -160.77(1)
Rh1 N1 C11 H113 64.6(4)
Rh1 N1 C11 H111 -177.1(2)
Rh1 N1 C11 H112 -55.1(4)
Rh1 N1 C10 H103 -60.9(5)
Rh1 N1 C10 H102 -176.4(2)
Rh1 N1 C10 H101 61.1(5)
Rh1 C16 C17 C18 102.41(1)
Rh1 C16 C17 H17 -102.2(4)
Rh1 C16 C15 C14 7.58(1)
Rh1 C16 C15 H151 129.2(4)
Rh1 C16 C15 H152 -117.5(4)
Rh1 C17 C16 C15 -106.14(1)
Rh1 C17 C16 H16 98.8(4)
Rh1 C17 C18 C19 41.29(1)
Rh1 C17 C18 H182 164.4(3)
Rh1 C17 C18 H181 -81.0(4)
Rh1 C12 C13 C19 -103.46(1)
Rh1 C12 C13 H13 93.7(4)
Rh1 C12 C14 C15 36.01(1)
Rh1 C12 C14 H141 -88.7(4)
Rh1 C12 C14 H142 159.5(3)
Rh1 C13 C12 C14 99.30(1)
Rh1 C13 C12 H12 -96.3(3)
Rh1 C13 C19 C18 18.27(1)
Rh1 C13 C19 H192 138.8(3)
Rh1 C13 C19 H191 -104.0(4)
P1 Rh1 N1 C2 -17.66(1)
P1 Rh1 N1 C11 -142.34(1)
P1 Rh1 N1 C10 98.75(1)
P1 Rh1 C16 C17 86.79(1)
P1 Rh1 C16 C15 -152.62(1)
P1 Rh1 C16 H16 -25.3(3)
P1 Rh1 C17 C16 -95.98(1)
P1 Rh1 C17 C18 141.15(1)
P1 Rh1 C17 H17 16.4(3)
P1 Rh1 C12 C13 179.91(2)
P1 Rh1 C12 C14 57.23(1)
P1 Rh1 C12 H12 -64.9(3)
P1 Rh1 C13 C12 -179.91(2)
P1 Rh1 C13 C19 -60.87(1)
P1 Rh1 C13 H13 63.1(4)
P1 C9 C23 H232 178.4(2)
P1 C9 C23 H231 56.6(5)
P1 C9 C23 H233 -63.5(4)
P1 C9 C22 H221 -55.5(4)
P1 C9 C22 H223 -175.8(2)
P1 C9 C22 H222 65.1(4)
P1 C8 C21 H211 -176.4(2)
P1 C8 C21 H212 -57.4(4)
P1 C8 C21 H213 61.6(4)
P1 C8 C20 H203 -48.4(5)
P1 C8 C20 H201 71.0(4)
P1 C8 C20 H202 -168.6(3)
P1 C3 C2 N1 -18.43(1)
P1 C3 C2 C1 166.73(2)
P1 C3 C3A C7A -163.16(1)
P1 C3 C3A C4 17.43(2)
N1 Rh1 P1 C9 -112.898(9)
N1 Rh1 P1 C8 121.617(9)
N1 Rh1 P1 C3 8.33(1)
N1 Rh1 C16 C17 174.36(1)
N1 Rh1 C16 C15 -65.06(1)
N1 Rh1 C16 H16 62.3(4)
N1 Rh1 C17 C16 -172.09(2)
N1 Rh1 C17 C18 65.04(1)
N1 Rh1 C17 H17 -59.7(4)
N1 Rh1 C12 C13 -103.85(1)
N1 Rh1 C12 C14 133.46(2)
N1 Rh1 C12 H12 11.3(3)
N1 Rh1 C13 C12 79.79(1)
N1 Rh1 C13 C19 -161.17(2)
N1 Rh1 C13 H13 -37.2(3)
N1 C2 C3 C3A 175.51(2)
N1 C2 C1 C7A -175.07(2)
N1 C2 C1 H1 1.7(4)
C1 C2 N1 C11 -34.19(2)
C1 C2 N1 C10 82.63(2)
C1 C2 C3 C3A 0.67(2)
C1 C7A C3A C3 0.09(2)
C1 C7A C3A C4 179.60(2)
C1 C7A C7 C6 -179.26(2)
C1 C7A C7 H7 0.8(3)
C2 N1 Rh1 C16 -107.59(1)
C2 N1 Rh1 C17 59.61(1)
C2 N1 Rh1 C12 179.89(2)
C2 N1 Rh1 C13 144.92(1)
C2 N1 C11 H113 -60.0(4)
C2 N1 C11 H111 58.3(4)
C2 N1 C11 H112 -179.7(2)
C2 N1 C10 H103 57.5(4)
C2 N1 C10 H102 -58.0(4)
C2 N1 C10 H101 179.6(2)
C2 C3 P1 C9 124.95(2)
C2 C3 P1 C8 -123.38(2)
C2 C3 C3A C7A -0.45(2)
C2 C3 C3A C4 -179.87(2)
C2 C1 C7A C3A 0.31(2)
C2 C1 C7A C7 -179.91(2)
C3 P1 Rh1 C16 165.33(1)
C3 P1 Rh1 C17 -155.925(9)
C3 P1 Rh1 C12 85.799(9)
C3 P1 Rh1 C13 -94.367(10)
C3 P1 C9 C23 52.63(1)
C3 P1 C9 C22 -71.36(1)
C3 P1 C9 H9 171.8(2)
C3 P1 C8 C21 -159.22(2)
C3 P1 C8 C20 73.02(1)
C3 P1 C8 H8 -41.1(4)
C3 C2 N1 C11 151.85(2)
C3 C2 N1 C10 -91.34(2)
C3 C2 C1 C7A -0.61(2)
C3 C2 C1 H1 176.2(3)
C3 C3A C7A C7 -179.72(2)
C3 C3A C4 C5 178.91(2)
C3 C3A C4 H4 -0.15(32)
C3A C3 P1 C9 -73.83(1)
C3A C3 P1 C8 37.84(1)
C3A C7A C7 C6 0.50(2)
C3A C7A C7 H7 -179.5(2)
C3A C7A C1 H1 -176.5(4)
C3A C4 C5 C6 0.81(2)
C3A C4 C5 H5 179.7(2)
C4 C3A C7A C7 -0.21(2)
C4 C5 C6 C7 -0.52(2)
C4 C5 C6 H6 -179.2(2)
C5 C4 C3A C7A -0.45(2)
C5 C6 C7 C7A -0.15(2)
C5 C6 C7 H7 179.8(2)
C6 C5 C4 H4 179.9(2)
C7 C7A C1 H1 3.3(4)
C7 C6 C5 H5 -179.4(2)
C7A C3A C4 H4 -179.5(2)
C7A C7 C6 H6 178.5(2)
C13 Rh1 P1 C9 144.408(9)
C13 Rh1 P1 C8 18.92(1)
C13 Rh1 N1 C11 20.23(1)
C13 Rh1 N1 C10 -98.67(1)
C13 Rh1 C16 C17 -75.87(2)
C13 Rh1 C16 C15 44.72(1)
C13 Rh1 C16 H16 172.0(3)
C13 Rh1 C17 C16 99.72(2)
C13 Rh1 C17 C18 -23.15(2)
C13 Rh1 C17 H17 -147.9(3)
C13 Rh1 C12 C14 -122.69(1)
C13 Rh1 C12 H12 115.2(3)
C13 C12 Rh1 C16 98.17(1)
C13 C12 Rh1 C17 62.17(2)
C13 C12 C14 C15 -45.54(2)
C13 C12 C14 H141 -170.2(4)
C13 C12 C14 H142 77.9(4)
C13 C19 C18 C17 -38.89(2)
C13 C19 C18 H182 -162.3(3)
C13 C19 C18 H181 79.8(4)
C12 Rh1 P1 C9 -35.43(1)
C12 Rh1 P1 C8 -160.912(10)
C12 Rh1 N1 C11 55.20(2)
C12 Rh1 N1 C10 -63.70(1)
C12 Rh1 C16 C17 -111.08(2)
C12 Rh1 C16 C15 9.51(2)
C12 Rh1 C16 H16 136.8(4)
C12 Rh1 C17 C16 68.15(2)
C12 Rh1 C17 C18 -54.72(2)
C12 Rh1 C17 H17 -179.4(2)
C12 Rh1 C13 C19 119.05(1)
C12 Rh1 C13 H13 -117.0(4)
C12 C13 Rh1 C16 -78.43(1)
C12 C13 Rh1 C17 -116.58(2)
C12 C13 C19 C18 98.67(2)
C12 C13 C19 H192 -140.8(4)
C12 C13 C19 H191 -23.6(4)
C12 C14 C15 C16 -30.20(2)
C12 C14 C15 H151 -149.5(4)
C12 C14 C15 H152 93.5(4)
C14 C12 Rh1 C16 -24.51(2)
C14 C12 Rh1 C17 -60.51(2)
C14 C12 C13 C19 -4.17(2)
C14 C12 C13 H13 -167.0(3)
C14 C15 C16 C17 90.17(2)
C14 C15 C16 H16 -114.7(4)
C15 C16 Rh1 C17 120.59(1)
C15 C16 C17 C18 -3.73(2)
C15 C16 C17 H17 151.7(3)
C15 C14 C12 H12 149.8(3)
C16 Rh1 P1 C9 44.109(10)
C16 Rh1 P1 C8 -81.376(10)
C16 Rh1 N1 C11 127.73(2)
C16 Rh1 N1 C10 8.83(1)
C16 Rh1 C17 C18 -122.87(1)
C16 Rh1 C17 H17 112.4(4)
C16 Rh1 C12 H12 -146.6(3)
C16 Rh1 C13 C19 40.62(1)
C16 Rh1 C13 H13 164.6(3)
C16 C17 C18 C19 -39.52(2)
C16 C17 C18 H182 83.6(4)
C16 C17 C18 H181 -161.8(4)
C16 C15 C14 H141 93.5(4)
C16 C15 C14 H142 -153.9(4)
C17 Rh1 P1 C9 82.849(10)
C17 Rh1 P1 C8 -42.636(10)
C17 Rh1 N1 C11 -65.07(1)
C17 Rh1 N1 C10 176.03(1)
C17 Rh1 C16 H16 -112.1(4)
C17 Rh1 C12 H12 177.4(2)
C17 Rh1 C13 C19 2.47(2)
C17 Rh1 C13 H13 126.4(4)
C17 C16 C15 H151 -148.2(4)
C17 C16 C15 H152 -34.9(4)
C17 C18 C19 H192 -160.0(3)
C17 C18 C19 H191 84.9(4)
C18 C17 C16 H16 -158.8(3)
C18 C19 C13 H13 -97.9(4)
C19 C13 C12 H12 160.3(3)
C19 C18 C17 H17 164.2(3)
C8 P1 C9 C23 -58.31(2)
C8 P1 C9 C22 177.71(2)
C8 P1 C9 H9 60.9(3)
C20 C8 P1 C9 -169.98(2)
C20 C8 C21 H211 -50.6(4)
C20 C8 C21 H212 68.4(5)
C20 C8 C21 H213 -172.6(3)
C21 C8 P1 C9 -42.22(2)
C21 C8 C20 H203 -178.9(2)
C21 C8 C20 H201 -59.5(4)
C21 C8 C20 H202 60.9(5)
C9 P1 C8 H8 75.9(4)
C22 C9 C23 H232 -57.9(4)
C22 C9 C23 H231 -179.6(2)
C22 C9 C23 H233 60.2(4)
C23 C9 C22 H221 178.4(2)
C23 C9 C22 H223 58.0(4)
C23 C9 C22 H222 -61.0(4)
C10 N1 C11 H113 -176.5(2)
C10 N1 C11 H111 -58.3(4)
C10 N1 C11 H112 63.8(4)
C11 N1 C10 H103 176.2(2)
C11 N1 C10 H102 60.7(4)
C11 N1 C10 H101 -61.7(5)
H4 C4 C5 H5 -1.3(4)
H5 C5 C6 H6 2.0(5)
H6 C6 C7 H7 -1.5(5)
H13 C13 C12 H12 -2.5(5)
H13 C13 C19 H192 22.6(5)
H13 C13 C19 H191 139.8(5)
H12 C12 C14 H141 25.1(5)
H12 C12 C14 H142 -86.8(5)
H141 C14 C15 H151 -25.8(5)
H141 C14 C15 H152 -142.8(5)
H142 C14 C15 H151 86.9(6)
H142 C14 C15 H152 -30.1(5)
H151 C15 C16 H16 6.9(5)
H152 C15 C16 H16 120.2(5)
H16 C16 C17 H17 -3.4(5)
H17 C17 C18 H182 -72.7(5)
H17 C17 C18 H181 41.9(5)
H181 C18 C19 H192 -41.2(5)
H181 C18 C19 H191 -156.4(5)
H182 C18 C19 H192 76.7(5)
H182 C18 C19 H191 -38.5(5)
H8 C8 C21 H211 67.5(5)
H8 C8 C21 H212 -173.4(6)
H8 C8 C21 H213 -54.4(6)
H8 C8 C20 H203 63.1(6)
H8 C8 C20 H201 -177.5(5)
H8 C8 C20 H202 -57.1(6)
H9 C9 C23 H232 62.8(5)
H9 C9 C23 H231 -59.0(6)
H9 C9 C23 H233 -179.1(3)
H9 C9 C22 H221 57.5(5)
H9 C9 C22 H223 -62.8(6)
H9 C9 C22 H222 178.1(4)
